data_7063000
loop_
_publ_author_name
'Govdi, Anastasia I.'
'Danilkina, Natalia A.'
'Shtyrov, Andrey A.'
'Ryazantsev, Mikhail N.'
'Kim, Mia D.'
'Kryukova, Mariya A.'
'Balova, Irina A.'

_publ_section_title
;
 Cu-catalyzed cycloaddition of aryl azides to 1-iodobuta-1,3-diynes: an
 experimental and quantum chemical study of unusual regiochemistry
;
_journal_issue 11
_journal_name_full 'New Journal of Chemistry'
_journal_page_first 4831
_journal_page_last 4845
_journal_paper_doi 10.1039/D3NJ03823H
_journal_volume 48
_journal_year 2024
_chemical_formula_moiety 'C19 H14 I N3 O2'
_chemical_formula_sum 'C19 H14 I N3 O2'
_chemical_formula_weight 443.23
_space_group_crystal_system monoclinic
_space_group_IT_number 14
_space_group_name_Hall '-P 2ybc'
_space_group_name_H-M_alt 'P 1 21/c 1'
_atom_sites_solution_hydrogens geom
_atom_sites_solution_primary dual
_audit_creation_date 2023-02-06
_audit_creation_method
;
Olex2 1.5
(compiled 2022.04.07 svn.rca3783a0 for OlexSys, GUI svn.r6498)
;
_audit_update_record
;
2023-02-07 deposited with the CCDC.	2024-01-29 downloaded from the CCDC.
;
_cell_angle_alpha 90
_cell_angle_beta 108.3930(10)
_cell_angle_gamma 90
_cell_formula_units_Z 4
_cell_length_a 14.2828(2)
_cell_length_b 7.42180(10)
_cell_length_c 16.4916(2)
_cell_measurement_reflns_used 16542
_cell_measurement_temperature 100.00(10)
_cell_measurement_theta_max 76.8700
_cell_measurement_theta_min 5.5330
_cell_volume 1658.87(4)
_computing_cell_refinement 'CrysAlisPro 1.171.40.71a (Rigaku OD, 2020)'
_computing_data_collection 'CrysAlisPro 1.171.40.71a (Rigaku OD, 2020)'
_computing_data_reduction 'CrysAlisPro 1.171.40.71a (Rigaku OD, 2020)'
_computing_molecular_graphics 'Olex2 1.5 (Dolomanov et al., 2009)'
_computing_publication_material 'Olex2 1.5 (Dolomanov et al., 2009)'
_computing_structure_refinement 'SHELXL 2018/3 (Sheldrick, 2015)'
_computing_structure_solution 'SHELXT 2014/4 (Sheldrick, 2014)'
_diffrn_ambient_environment N~2~
_diffrn_ambient_temperature 100.00(10)
_diffrn_detector 'Hybrid Pixel Array Detector'
_diffrn_detector_area_resol_mean 10.0000
_diffrn_detector_type HyPix
_diffrn_measured_fraction_theta_full 1.000
_diffrn_measured_fraction_theta_max 0.989
_diffrn_measurement_details
;
List of Runs (angles in degrees, time in seconds):

  # Type    Start    End  Width  t~exp~   \w     \q     \k     \f   Frames
#--------------------------------------------------------------------------
  1  \w    -15.00  46.00   0.50    0.05    --   47.20 -42.00   3.00  122
  2  \w    113.00 139.00   0.50    0.10    --  107.75  45.00-120.00   52
  3  \w    150.00 176.00   0.50    0.10    --  107.75  45.00-120.00   52
  4  \w    132.00 176.00   0.50    0.10    --  107.75  77.00-150.00   88
  5  \w     99.00 124.00   0.50    0.10    --  107.75  77.00-150.00   50
  6  \w     78.00 119.00   0.50    0.05    --   47.20 125.00  30.00   82
  7  \w    149.00 176.00   0.50    0.10    --  107.75  42.00 156.00   54
  8  \w    123.00 178.00   0.50    0.10    --  107.75  45.00  60.00  110
  9  \w    101.00 127.00   0.50    0.10    --  107.75  42.00 156.00   52
 10  \w     36.00 116.00   0.50    0.05    --   47.20  42.00 156.00  160
 11  \w     39.00  70.00   0.50    0.10    --  107.75 -61.00 150.00   62
 12  \w     73.00  99.00   0.50    0.10    --  107.75 -77.00 120.00   52
 13  \w     45.00  80.00   0.50    0.10    --  107.75 -77.00 150.00   70
 14  \w     37.00  63.00   0.50    0.10    --  107.75 -77.00 120.00   52
 15  \w     36.00 104.00   0.50    0.10    --  107.75 -77.00  90.00  136
 16  \w     37.00  68.00   0.50    0.10    --  107.75 -61.00  30.00   62
 17  \w     43.00  69.00   0.50    0.10    --  107.75 -61.00   0.00   52
 18  \w     50.00 106.00   0.50    0.10    --  107.75 -77.00 -30.00  112
 19  \w     79.00 110.00   0.50    0.10    --  107.75-125.00 -60.00   62
 20  \w     70.00  96.00   0.50    0.10    --  107.75 -94.00-150.00   52
 21  \w     60.00 104.00   0.50    0.10    --  107.75 -77.00 -90.00   88
 22  \w     36.00  68.00   0.50    0.10    --  107.75 -94.00-150.00   64
 23  \w     36.00  70.00   0.50    0.10    --  107.75 -61.00 -90.00   68
 24  \w     41.00  68.00   0.50    0.10    --  107.75-125.00 -60.00   54
 25  \w    -25.00  25.00   0.50    0.05    --   47.20 -19.00-150.00  100
 26  \w   -119.00 -37.00   0.50    0.05    --  -47.20 -42.00   3.00  164
 27  \w    -31.00   3.00   0.50    0.05    --  -47.20  42.00 156.00   68
 28  \w   -103.00 -73.00   0.50    0.10    -- -106.00 125.00 -30.00   60
 29  \w    -58.00 -33.00   0.50    0.10    -- -106.00 125.00 -30.00   50
 30  \w    -67.00 -39.00   0.50    0.10    -- -106.00  61.00 -90.00   56
 31  \w    -62.00 -34.00   0.50    0.10    -- -106.00  61.00   0.00   56
 32  \w    -61.00 -36.00   0.50    0.10    -- -106.00  61.00 150.00   50
 33  \w   -177.00-101.00   0.50    0.10    -- -106.00 -42.00   3.00  152
 34  \w     22.00  47.00   0.50    0.05    --   47.20 -42.00   3.00   50
 35  \w     -6.00  21.00   0.50    0.05    --   47.20 -19.00   0.00   54
 36  \w     32.00 102.00   0.50    0.05    --   47.20  57.00-120.00  140
 37  \w     37.00  95.00   0.50    0.05    --   47.20  57.00 -60.00  116
 38  \w   -104.00 -79.00   0.50    0.10    -- -106.00 -86.00 -70.08   50
 39  \w   -111.00 -85.00   0.50    0.10    -- -106.00 -77.00 -60.00   52
 40  \w   -175.00-149.00   0.50    0.10    -- -106.00 -61.00-150.00   52
 41  \w   -117.00 -91.00   0.50    0.10    -- -106.00 -55.00 -63.74   52
 42  \w   -139.00 -94.00   0.50    0.10    -- -106.00 -30.00 -60.00   90
 43  \w   -161.00-135.00   0.50    0.10    -- -106.00 -77.00 -60.00   52
 44  \w   -108.00 -83.00   0.50    0.10    -- -106.00 -77.00 -30.00   50
 45  \w   -176.00-134.00   0.50    0.10    -- -106.00 -79.00 -43.67   84
 46  \w   -126.00 -94.00   0.50    0.10    -- -106.00 -30.00-120.00   64
 47  \w   -120.00 -95.00   0.50    0.10    -- -106.00 -77.00  90.00   50
 48  \w   -106.00 -80.00   0.50    0.10    -- -106.00 -83.00 -74.93   52
 49  \w   -107.00 -82.00   0.50    0.10    -- -106.00 -79.00 -97.52   50
 50  \w   -150.00 -97.00   0.50    0.10    -- -106.00 -49.00-132.30  106
 51  \w   -129.00 -87.00   0.50    0.10    -- -106.00 -68.00 -60.83   84
 52  \w   -107.00 -82.00   0.50    0.10    -- -106.00 -79.00 -43.67   50
 53  \w   -175.00-141.00   0.50    0.10    -- -106.00 -77.00-120.00   68
 54  \w   -110.00 -84.00   0.50    0.10    -- -106.00 -77.00-120.00   52
 55  \w   -176.00-150.00   0.50    0.10    -- -106.00 -52.00-142.31   52
 56  \w   -161.00-133.00   0.50    0.10    -- -106.00 -77.00 -30.00   56
 57  \w   -175.00-140.00   0.50    0.10    -- -106.00 -30.00  90.00   70
 58  \w   -135.00 -94.00   0.50    0.10    -- -106.00 -52.00-142.31   82
 59  \w   -136.00 -95.00   0.50    0.10    -- -106.00 -30.00  90.00   82
 60  \w   -176.00-150.00   0.50    0.10    -- -106.00 -77.00  90.00   52
 61  \w   -153.00 -95.00   0.50    0.10    -- -106.00 -49.00 -65.82  116
 62  \w   -115.00 -90.00   0.50    0.10    -- -106.00 -61.00 -90.00   50
 63  \w   -138.00 -92.50   0.50    0.10    -- -106.00 -61.00-150.00   91
;
_diffrn_measurement_device 'four-circle diffractometer'
_diffrn_measurement_device_type 'XtaLAB Synergy, Single source at home/near, HyPix'
_diffrn_measurement_method '\w scans'
_diffrn_orient_matrix_type 'CrysAlisPro convention (1999,Acta A55,543-557)'
_diffrn_orient_matrix_UB_11 -0.1131877000
_diffrn_orient_matrix_UB_12 0.0193095000
_diffrn_orient_matrix_UB_13 -0.0306791000
_diffrn_orient_matrix_UB_21 0.0053071000
_diffrn_orient_matrix_UB_22 0.1084936000
_diffrn_orient_matrix_UB_23 -0.0780606000
_diffrn_orient_matrix_UB_31 -0.0091552000
_diffrn_orient_matrix_UB_32 -0.1760223000
_diffrn_orient_matrix_UB_33 -0.0514297000
_diffrn_radiation_monochromator mirror
_diffrn_radiation_probe x-ray
_diffrn_radiation_type 'Cu K\a'
_diffrn_radiation_wavelength 1.54184
_diffrn_reflns_av_R_equivalents 0.0429
_diffrn_reflns_av_unetI/netI 0.0240
_diffrn_reflns_Laue_measured_fraction_full 1.000
_diffrn_reflns_Laue_measured_fraction_max 0.989
_diffrn_reflns_limit_h_max 17
_diffrn_reflns_limit_h_min -17
_diffrn_reflns_limit_k_max 9
_diffrn_reflns_limit_k_min -9
_diffrn_reflns_limit_l_max 20
_diffrn_reflns_limit_l_min -20
_diffrn_reflns_number 25287
_diffrn_reflns_point_group_measured_fraction_full 1.000
_diffrn_reflns_point_group_measured_fraction_max 0.989
_diffrn_reflns_theta_full 67.684
_diffrn_reflns_theta_max 77.210
_diffrn_reflns_theta_min 3.261
_diffrn_source 'micro-focus sealed X-ray tube'
_diffrn_source_type 'PhotonJet (Cu) X-ray Source'
_exptl_absorpt_coefficient_mu 15.322
_exptl_absorpt_correction_T_max 1.00000
_exptl_absorpt_correction_T_min 0.60604
_exptl_absorpt_correction_type multi-scan
_exptl_absorpt_process_details
;
CrysAlisPro 1.171.40.71a (Rigaku Oxford Diffraction, 2020)
Empirical absorption correction using spherical harmonics,
 implemented in SCALE3 ABSPACK scaling algorithm.
;
_exptl_crystal_colour colourless
_exptl_crystal_colour_primary colourless
_exptl_crystal_density_diffrn 1.775
_exptl_crystal_description plate
_exptl_crystal_F_000 872
_exptl_crystal_size_max 0.2
_exptl_crystal_size_mid 0.15
_exptl_crystal_size_min 0.13
_refine_diff_density_max 0.723
_refine_diff_density_min -1.009
_refine_diff_density_rms 0.116
_refine_ls_extinction_method none
_refine_ls_goodness_of_fit_ref 1.060
_refine_ls_hydrogen_treatment constr
_refine_ls_matrix_type full
_refine_ls_number_parameters 222
_refine_ls_number_reflns 3475
_refine_ls_number_restraints 0
_refine_ls_restrained_S_all 1.060
_refine_ls_R_factor_all 0.0247
_refine_ls_R_factor_gt 0.0242
_refine_ls_shift/su_max 0.002
_refine_ls_shift/su_mean 0.000
_refine_ls_structure_factor_coef Fsqd
_refine_ls_weighting_details 'w=1/[\s^2^(Fo^2^)+(0.0407P)^2^+1.0858P] where P=(Fo^2^+2Fc^2^)/3'
_refine_ls_weighting_scheme calc
_refine_ls_wR_factor_gt 0.0643
_refine_ls_wR_factor_ref 0.0648
_reflns_Friedel_coverage 0.000
_reflns_number_gt 3384
_reflns_number_total 3475
_reflns_threshold_expression 'I > 2\s(I)'
_cod_data_source_file d3nj03823h3.cif
_cod_data_source_block 16779_982_b
_cod_depositor_comments 'Adding full bibliography for 7062994--7063002.cif.'
_cod_database_code 7063000
_shelx_shelxl_version_number 2018/3
_chemical_oxdiff_formula 'C19 H14 I1 N3 O2'
_shelx_space_group_comment
;
The symmetry employed for this shelxl refinement is uniquely defined
by the following loop, which should always be used as a source of
symmetry information in preference to the above space-group names.
They are only intended as comments.
;
_olex2_refinement_description
;
1. Uiso/Uaniso restraints and constraints
Uanis(O1) = Uanis(C11)
2.a Aromatic/amide H refined with riding coordinates:
 C14(H14), C13(H13), C17(H17), C9(H9), C7(H7), C10(H10), C6(H6), C16(H16)
2.b Idealised Me refined as rotating group:
 C19(H19A,H19B,H19C), C11(H11A,H11B,H11C)
;
_olex2_submission_special_instructions 'No special instructions were received'
_oxdiff_exptl_absorpt_empirical_details
;
Empirical correction (ABSPACK) includes:
- Absorption correction using spherical harmonics
- Frame scaling
;
_oxdiff_exptl_absorpt_empirical_full_max 1.531
_oxdiff_exptl_absorpt_empirical_full_min 0.729

loop_
_space_group_symop_operation_xyz
'x, y, z'
'-x, y+1/2, -z+1/2'
'-x, -y, -z'
'x, -y-1/2, z-1/2'

loop_
_atom_site_label
_atom_site_type_symbol
_atom_site_fract_x
_atom_site_fract_y
_atom_site_fract_z
_atom_site_U_iso_or_equiv
_atom_site_adp_type
_atom_site_occupancy
_atom_site_site_symmetry_order
_atom_site_calc_flag
_atom_site_refinement_flags_posn
_atom_site_refinement_flags_adp
_atom_site_refinement_flags_occupancy
_atom_site_disorder_assembly
_atom_site_disorder_group
I1 I 0.71408(2) 1.01500(2) 0.76802(2) 0.01377(7) Uani 1 1 d . . . . .
O2 O 0.50242(12) 0.7491(2) 1.12178(10) 0.0217(4) Uani 1 1 d . . . . .
O1 O 1.11291(11) 0.8118(2) 0.42702(9) 0.0206(3) Uani 1 1 d . . . . .
N1 N 0.67364(12) 0.6299(2) 0.81294(10) 0.0120(3) Uani 1 1 d . . . . .
N2 N 0.69073(14) 0.4539(3) 0.79973(12) 0.0158(4) Uani 1 1 d . . . . .
N3 N 0.74260(14) 0.4484(3) 0.74713(12) 0.0157(4) Uani 1 1 d . . . . .
C14 C 0.60811(15) 0.6579(3) 1.01184(12) 0.0139(4) Uani 1 1 d . . . . .
H14 H 0.634758 0.624048 1.070173 0.017 Uiso 1 1 calc R U . . .
C13 C 0.66079(15) 0.6238(3) 0.95615(12) 0.0138(4) Uani 1 1 d . . . . .
H13 H 0.723458 0.566672 0.975613 0.017 Uiso 1 1 calc R U . . .
C3 C 0.81786(15) 0.6615(3) 0.67188(13) 0.0151(4) Uani 1 1 d . . . . .
C15 C 0.51559(16) 0.7422(3) 0.98285(13) 0.0140(4) Uani 1 1 d . . . . .
C17 C 0.52968(15) 0.7604(3) 0.84035(12) 0.0147(4) Uani 1 1 d . . . . .
H17 H 0.503775 0.795544 0.782136 0.018 Uiso 1 1 calc R U . . .
C5 C 0.92982(16) 0.7196(3) 0.57479(13) 0.0149(4) Uani 1 1 d . . . . .
C2 C 0.71547(13) 0.7382(3) 0.76766(11) 0.0117(4) Uani 1 1 d . . . . .
C9 C 0.95467(16) 0.7054(3) 0.43595(13) 0.0169(4) Uani 1 1 d . . . . .
H9 H 0.930752 0.676198 0.376884 0.020 Uiso 1 1 calc R U . . .
C4 C 0.86862(15) 0.6902(3) 0.62727(13) 0.0165(4) Uani 1 1 d . . . . .
C1 C 0.76014(15) 0.6210(3) 0.72613(12) 0.0127(4) Uani 1 1 d . . . . .
C7 C 1.08431(16) 0.8166(3) 0.55832(13) 0.0162(4) Uani 1 1 d . . . . .
H7 H 1.149201 0.862755 0.582548 0.019 Uiso 1 1 calc R U . . .
C12 C 0.62021(15) 0.6747(3) 0.87089(12) 0.0124(4) Uani 1 1 d . . . . .
C10 C 0.89585(15) 0.6771(3) 0.48762(13) 0.0157(4) Uani 1 1 d . . . . .
H10 H 0.831579 0.628104 0.463474 0.019 Uiso 1 1 calc R U . . .
C6 C 1.02548(16) 0.7891(3) 0.60923(13) 0.0168(4) Uani 1 1 d . . . . .
H6 H 1.049999 0.817622 0.668352 0.020 Uiso 1 1 calc R U . . .
C19 C 0.35416(16) 0.8326(3) 1.01290(14) 0.0193(4) Uani 1 1 d . . . . .
H19A H 0.324532 0.825124 1.058902 0.029 Uiso 1 1 calc R U . . .
H19B H 0.317792 0.754440 0.965550 0.029 Uiso 1 1 calc R U . . .
H19C H 0.351165 0.957349 0.992719 0.029 Uiso 1 1 calc R U . . .
C18 C 0.46064(15) 0.7724(3) 1.04612(13) 0.0154(4) Uani 1 1 d . . . . .
C8 C 1.04885(15) 0.7767(3) 0.47127(13) 0.0151(4) Uani 1 1 d . . . . .
C16 C 0.47778(15) 0.7934(3) 0.89745(13) 0.0143(4) Uani 1 1 d . . . . .
H16 H 0.415520 0.851951 0.877846 0.017 Uiso 1 1 calc R U . . .
C11 C 1.07724(16) 0.7877(3) 0.33674(13) 0.0206(3) Uani 1 1 d . . . . .
H11A H 1.018618 0.862818 0.312468 0.031 Uiso 1 1 calc R U . . .
H11B H 1.060006 0.660872 0.323599 0.031 Uiso 1 1 calc R U . . .
H11C H 1.128579 0.822987 0.312039 0.031 Uiso 1 1 calc R U . . .

loop_
_atom_site_aniso_label
_atom_site_aniso_U_11
_atom_site_aniso_U_22
_atom_site_aniso_U_33
_atom_site_aniso_U_23
_atom_site_aniso_U_13
_atom_site_aniso_U_12
I1 0.01838(10) 0.01032(9) 0.01334(10) 0.00027(4) 0.00605(7) 0.00017(4)
O2 0.0242(8) 0.0295(10) 0.0124(7) -0.0003(6) 0.0072(6) -0.0010(7)
O1 0.0211(6) 0.0289(8) 0.0152(6) 0.0016(5) 0.0107(5) -0.0004(5)
N1 0.0141(8) 0.0116(9) 0.0110(7) 0.0005(6) 0.0049(6) -0.0004(7)
N2 0.0190(9) 0.0119(9) 0.0165(9) -0.0007(7) 0.0057(7) 0.0005(7)
N3 0.0177(9) 0.0156(9) 0.0140(9) 0.0005(7) 0.0052(7) 0.0007(8)
C14 0.0160(9) 0.0142(10) 0.0113(8) 0.0009(7) 0.0039(7) -0.0035(8)
C13 0.0130(9) 0.0135(10) 0.0143(9) 0.0012(7) 0.0035(7) -0.0016(7)
C3 0.0165(9) 0.0149(10) 0.0138(9) -0.0007(8) 0.0048(8) 0.0022(8)
C15 0.0174(9) 0.0132(10) 0.0129(9) -0.0017(8) 0.0068(8) -0.0037(8)
C17 0.0167(9) 0.0161(10) 0.0112(9) 0.0022(7) 0.0041(7) -0.0012(8)
C5 0.0182(10) 0.0134(10) 0.0143(9) 0.0006(8) 0.0070(8) 0.0039(8)
C2 0.0136(10) 0.0109(11) 0.0105(9) 0.0009(6) 0.0037(8) -0.0010(6)
C9 0.0192(10) 0.0189(11) 0.0131(9) -0.0007(8) 0.0059(8) 0.0040(8)
C4 0.0196(10) 0.0147(11) 0.0149(9) -0.0012(8) 0.0050(8) 0.0032(8)
C1 0.0136(9) 0.0131(11) 0.0102(9) -0.0011(7) 0.0022(7) 0.0007(8)
C7 0.0153(9) 0.0178(11) 0.0144(9) -0.0001(8) 0.0033(8) -0.0011(8)
C12 0.0151(9) 0.0105(10) 0.0135(9) -0.0012(7) 0.0069(7) -0.0025(7)
C10 0.0162(9) 0.0168(11) 0.0148(9) -0.0002(8) 0.0056(7) 0.0014(8)
C6 0.0202(10) 0.0173(11) 0.0123(9) -0.0005(8) 0.0042(8) 0.0019(8)
C19 0.0189(10) 0.0209(11) 0.0212(10) -0.0015(9) 0.0108(8) 0.0002(8)
C18 0.0179(10) 0.0141(10) 0.0168(10) -0.0034(8) 0.0093(8) -0.0042(8)
C8 0.0170(10) 0.0169(11) 0.0137(9) 0.0012(8) 0.0081(8) 0.0028(8)
C16 0.0125(9) 0.0157(10) 0.0145(9) -0.0002(8) 0.0039(7) -0.0010(8)
C11 0.0211(6) 0.0289(8) 0.0152(6) 0.0016(5) 0.0107(5) -0.0004(5)

loop_
_atom_type_symbol
_atom_type_description
_atom_type_scat_dispersion_real
_atom_type_scat_dispersion_imag
_atom_type_scat_source
C C 0.0181 0.0091 'International Tables Vol C Tables 4.2.6.8 and 6.1.1.4'
H H 0.0000 0.0000 'International Tables Vol C Tables 4.2.6.8 and 6.1.1.4'
I I -0.3257 6.8362 'International Tables Vol C Tables 4.2.6.8 and 6.1.1.4'
N N 0.0311 0.0180 'International Tables Vol C Tables 4.2.6.8 and 6.1.1.4'
O O 0.0492 0.0322 'International Tables Vol C Tables 4.2.6.8 and 6.1.1.4'

loop_
_geom_angle_atom_site_label_1
_geom_angle_atom_site_label_2
_geom_angle_atom_site_label_3
_geom_angle
_geom_angle_site_symmetry_1
_geom_angle_site_symmetry_3
_geom_angle_publ_flag
C8 O1 C11 117.17(17) . . ?
N2 N1 C12 119.27(17) . . ?
C2 N1 N2 110.39(18) . . ?
C2 N1 C12 130.31(19) . . ?
N3 N2 N1 107.72(16) . . ?
N2 N3 C1 109.01(18) . . ?
C13 C14 H14 119.8 . . ?
C13 C14 C15 120.48(18) . . ?
C15 C14 H14 119.8 . . ?
C14 C13 H13 120.6 . . ?
C14 C13 C12 118.72(19) . . ?
C12 C13 H13 120.6 . . ?
C4 C3 C1 177.6(2) . . ?
C14 C15 C18 118.09(19) . . ?
C16 C15 C14 119.3(2) . . ?
C16 C15 C18 122.6(2) . . ?
C12 C17 H17 121.0 . . ?
C12 C17 C16 118.05(18) . . ?
C16 C17 H17 121.0 . . ?
C10 C5 C4 120.51(19) . . ?
C10 C5 C6 118.46(19) . . ?
C6 C5 C4 121.02(19) . . ?
N1 C2 I1 125.75(14) . . ?
N1 C2 C1 104.6(2) . . ?
C1 C2 I1 129.60(15) . . ?
C10 C9 H9 120.2 . . ?
C10 C9 C8 119.55(19) . . ?
C8 C9 H9 120.2 . . ?
C3 C4 C5 178.5(2) . . ?
N3 C1 C3 122.91(19) . . ?
N3 C1 C2 108.3(2) . . ?
C2 C1 C3 128.8(2) . . ?
C6 C7 H7 119.9 . . ?
C6 C7 C8 120.2(2) . . ?
C8 C7 H7 119.9 . . ?
C13 C12 N1 117.97(18) . . ?
C17 C12 N1 119.67(17) . . ?
C17 C12 C13 122.33(18) . . ?
C5 C10 H10 119.5 . . ?
C9 C10 C5 121.0(2) . . ?
C9 C10 H10 119.5 . . ?
C5 C6 H6 119.6 . . ?
C7 C6 C5 120.75(19) . . ?
C7 C6 H6 119.6 . . ?
H19A C19 H19B 109.5 . . ?
H19A C19 H19C 109.5 . . ?
H19B C19 H19C 109.5 . . ?
C18 C19 H19A 109.5 . . ?
C18 C19 H19B 109.5 . . ?
C18 C19 H19C 109.5 . . ?
O2 C18 C15 119.7(2) . . ?
O2 C18 C19 121.78(19) . . ?
C15 C18 C19 118.49(18) . . ?
O1 C8 C9 124.90(18) . . ?
O1 C8 C7 115.04(19) . . ?
C9 C8 C7 120.05(19) . . ?
C15 C16 H16 119.4 . . ?
C17 C16 C15 121.1(2) . . ?
C17 C16 H16 119.4 . . ?
O1 C11 H11A 109.5 . . ?
O1 C11 H11B 109.5 . . ?
O1 C11 H11C 109.5 . . ?
H11A C11 H11B 109.5 . . ?
H11A C11 H11C 109.5 . . ?
H11B C11 H11C 109.5 . . ?

loop_
_geom_bond_atom_site_label_1
_geom_bond_atom_site_label_2
_geom_bond_distance
_geom_bond_site_symmetry_2
_geom_bond_publ_flag
I1 C2 2.055(2) . ?
O2 C18 1.214(3) . ?
O1 C8 1.363(2) . ?
O1 C11 1.425(3) . ?
N1 N2 1.359(3) . ?
N1 C2 1.357(3) . ?
N1 C12 1.438(3) . ?
N2 N3 1.307(3) . ?
N3 C1 1.370(3) . ?
C14 H14 0.9500 . ?
C14 C13 1.382(3) . ?
C14 C15 1.403(3) . ?
C13 H13 0.9500 . ?
C13 C12 1.393(3) . ?
C3 C4 1.204(3) . ?
C3 C1 1.427(3) . ?
C15 C18 1.507(3) . ?
C15 C16 1.393(3) . ?
C17 H17 0.9500 . ?
C17 C12 1.385(3) . ?
C17 C16 1.392(3) . ?
C5 C4 1.428(3) . ?
C5 C10 1.401(3) . ?
C5 C6 1.402(3) . ?
C2 C1 1.382(3) . ?
C9 H9 0.9500 . ?
C9 C10 1.388(3) . ?
C9 C8 1.391(3) . ?
C7 H7 0.9500 . ?
C7 C6 1.378(3) . ?
C7 C8 1.395(3) . ?
C10 H10 0.9500 . ?
C6 H6 0.9500 . ?
C19 H19A 0.9800 . ?
C19 H19B 0.9800 . ?
C19 H19C 0.9800 . ?
C19 C18 1.512(3) . ?
C16 H16 0.9500 . ?
C11 H11A 0.9800 . ?
C11 H11B 0.9800 . ?
C11 H11C 0.9800 . ?

loop_
_geom_torsion_atom_site_label_1
_geom_torsion_atom_site_label_2
_geom_torsion_atom_site_label_3
_geom_torsion_atom_site_label_4
_geom_torsion
_geom_torsion_site_symmetry_1
_geom_torsion_site_symmetry_2
_geom_torsion_site_symmetry_3
_geom_torsion_site_symmetry_4
_geom_torsion_publ_flag
I1 C2 C1 N3 178.39(13) . . . . ?
I1 C2 C1 C3 0.0(3) . . . . ?
N1 N2 N3 C1 0.3(2) . . . . ?
N1 C2 C1 N3 0.7(2) . . . . ?
N1 C2 C1 C3 -177.7(2) . . . . ?
N2 N1 C2 I1 -178.31(13) . . . . ?
N2 N1 C2 C1 -0.5(2) . . . . ?
N2 N1 C12 C13 61.6(3) . . . . ?
N2 N1 C12 C17 -116.2(2) . . . . ?
N2 N3 C1 C3 177.8(2) . . . . ?
N2 N3 C1 C2 -0.7(2) . . . . ?
C14 C13 C12 N1 -176.86(18) . . . . ?
C14 C13 C12 C17 0.9(3) . . . . ?
C14 C15 C18 O2 10.9(3) . . . . ?
C14 C15 C18 C19 -169.4(2) . . . . ?
C14 C15 C16 C17 0.8(3) . . . . ?
C13 C14 C15 C18 178.75(19) . . . . ?
C13 C14 C15 C16 -0.8(3) . . . . ?
C15 C14 C13 C12 0.0(3) . . . . ?
C2 N1 N2 N3 0.1(2) . . . . ?
C2 N1 C12 C13 -116.2(2) . . . . ?
C2 N1 C12 C17 66.0(3) . . . . ?
C4 C5 C10 C9 179.9(2) . . . . ?
C4 C5 C6 C7 179.8(2) . . . . ?
C12 N1 N2 N3 -178.10(18) . . . . ?
C12 N1 C2 I1 -0.4(3) . . . . ?
C12 N1 C2 C1 177.5(2) . . . . ?
C12 C17 C16 C15 0.0(3) . . . . ?
C10 C5 C6 C7 0.6(3) . . . . ?
C10 C9 C8 O1 -179.4(2) . . . . ?
C10 C9 C8 C7 1.1(3) . . . . ?
C6 C5 C10 C9 -1.0(3) . . . . ?
C6 C7 C8 O1 179.0(2) . . . . ?
C6 C7 C8 C9 -1.4(3) . . . . ?
C18 C15 C16 C17 -178.8(2) . . . . ?
C8 C9 C10 C5 0.1(3) . . . . ?
C8 C7 C6 C5 0.5(3) . . . . ?
C16 C15 C18 O2 -169.5(2) . . . . ?
C16 C15 C18 C19 10.1(3) . . . . ?
C16 C17 C12 N1 176.79(19) . . . . ?
C16 C17 C12 C13 -0.9(3) . . . . ?
C11 O1 C8 C9 5.6(3) . . . . ?
C11 O1 C8 C7 -174.8(2) . . . . ?
